data_7031116
loop_
_publ_author_name
'Park, Ji Hae'
'Jang, Young Eun'
'Jeon, Jong Yeob'
'Go, Min Jeong'
'Lee, Junseong'
'Kim, Sung Kwan'
'Lee, Sang-Ick'
'Lee, Bun Yeoul'

_publ_section_title
;
 Preparation of ansa-metallocenes for production of poly(\a-olefin)
 lubricants.
;
_journal_issue 26
_journal_name_full 'Dalton transactions (Cambridge, England : 2003)'
_journal_page_first 10132
_journal_page_last 10138
_journal_paper_doi 10.1039/c4dt00997e
_journal_volume 43
_journal_year 2014
_chemical_formula_sum 'C24 H36 Cl2 Zr'
_chemical_formula_weight 486.65
_chemical_name_systematic
; 
 ? 
;
_space_group_IT_number 14
_symmetry_cell_setting monoclinic
_symmetry_space_group_name_Hall '-P 2ybc'
_symmetry_space_group_name_H-M 'P 1 21/c 1'
_atom_sites_solution_hydrogens geom
_atom_sites_solution_primary direct
_atom_sites_solution_secondary difmap
_audit_creation_method SHELXL-97
_cell_angle_alpha 90.00
_cell_angle_beta 97.934(4)
_cell_angle_gamma 90.00
_cell_formula_units_Z 4
_cell_length_a 11.8175(7)
_cell_length_b 10.6459(6)
_cell_length_c 18.5700(11)
_cell_measurement_reflns_used 6420
_cell_measurement_temperature 100(2)
_cell_measurement_theta_max 26.35
_cell_measurement_theta_min 2.59
_cell_volume 2313.9(2)
_computing_cell_refinement 'Bruker SAINT'
_computing_data_collection 'Bruker APEX2'
_computing_data_reduction 'Bruker SAINT'
_computing_molecular_graphics 'Bruker SHELXTL'
_computing_publication_material 'Bruker SHELXTL'
_computing_structure_refinement 'SHELXL-97 (Sheldrick, 2008)'
_computing_structure_solution 'SHELXS-97 (Sheldrick, 2008)'
_diffrn_ambient_temperature 100(2)
_diffrn_measured_fraction_theta_full 0.988
_diffrn_measured_fraction_theta_max 0.988
_diffrn_radiation_monochromator graphite
_diffrn_radiation_source 'fine-focus sealed tube'
_diffrn_radiation_type MoK\a
_diffrn_radiation_wavelength 0.71073
_diffrn_reflns_av_R_equivalents 0.0569
_diffrn_reflns_av_sigmaI/netI 0.0669
_diffrn_reflns_limit_h_max 14
_diffrn_reflns_limit_h_min -11
_diffrn_reflns_limit_k_max 12
_diffrn_reflns_limit_k_min -12
_diffrn_reflns_limit_l_max 17
_diffrn_reflns_limit_l_min -22
_diffrn_reflns_number 16206
_diffrn_reflns_theta_full 25.00
_diffrn_reflns_theta_max 25.00
_diffrn_reflns_theta_min 1.74
_exptl_absorpt_coefficient_mu 0.713
_exptl_absorpt_correction_T_max 0.9452
_exptl_absorpt_correction_T_min 0.9321
_exptl_absorpt_correction_type empirical
_exptl_absorpt_process_details SADABS
_exptl_crystal_colour coloress
_exptl_crystal_density_diffrn 1.397
_exptl_crystal_density_method 'not measured'
_exptl_crystal_description block
_exptl_crystal_F_000 1016
_exptl_crystal_size_max 0.10
_exptl_crystal_size_mid 0.10
_exptl_crystal_size_min 0.08
_refine_diff_density_max 4.478
_refine_diff_density_min -2.101
_refine_diff_density_rms 0.232
_refine_ls_extinction_method none
_refine_ls_goodness_of_fit_ref 1.002
_refine_ls_hydrogen_treatment mixed
_refine_ls_matrix_type full
_refine_ls_number_parameters 303
_refine_ls_number_reflns 4018
_refine_ls_number_restraints 123
_refine_ls_restrained_S_all 0.990
_refine_ls_R_factor_all 0.1328
_refine_ls_R_factor_gt 0.1164
_refine_ls_shift/su_max 0.001
_refine_ls_shift/su_mean 0.000
_refine_ls_structure_factor_coef Fsqd
_refine_ls_weighting_details 'calc w=1/[\s^2^(Fo^2^)+(0.0884P)^2^+124.5820P] where P=(Fo^2^+2Fc^2^)/3'
_refine_ls_weighting_scheme calc
_refine_ls_wR_factor_gt 0.2978
_refine_ls_wR_factor_ref 0.3067
_reflns_number_gt 3273
_reflns_number_total 4018
_reflns_threshold_expression >2sigma(I)
_cod_data_source_file c4dt00997e2.cif
_cod_data_source_block complex5
_cod_depositor_comments
;
The following automatic conversions were performed:

'_symmetry_cell_setting' value 'Monoclinic' changed to 'monoclinic'
according to
/usr/data/users/saulius/crontab/automatic-downloads/rss-feeds/RSC/lib/dictionaries/cif_core.dic
dictionary named 'cif_core.dic' version 2.4.2 from 2011-04-26.

Automatic conversion script
Id: cif_fix_values 2281 2013-09-26 08:29:07Z andrius 

 Adding full bibliography for 7031115--7031116.cif.
;
_cod_original_sg_symbol_H-M 'P2(1)/c  '
_cod_database_code 7031116

loop_
_symmetry_equiv_pos_as_xyz
'x, y, z'
'-x, y+1/2, -z+1/2'
'-x, -y, -z'
'x, -y-1/2, z-1/2'

loop_
_atom_site_label
_atom_site_type_symbol
_atom_site_fract_x
_atom_site_fract_y
_atom_site_fract_z
_atom_site_U_iso_or_equiv
_atom_site_adp_type
_atom_site_occupancy
_atom_site_symmetry_multiplicity
_atom_site_calc_flag
_atom_site_refinement_flags
_atom_site_disorder_assembly
_atom_site_disorder_group
Zr1 Zr 0.32368(9) 0.90148(11) 0.09467(6) 0.0164(4) Uani 1 1 d . A .
Cl1 Cl 0.2509(3) 1.0541(3) 0.0012(2) 0.0345(8) Uani 1 1 d . . .
Cl2 Cl 0.4938(3) 1.0127(3) 0.1537(2) 0.0345(8) Uani 1 1 d . . .
C1 C 0.3290(13) 0.6709(12) 0.0746(8) 0.033(4) Uani 1 1 d . . .
C2 C 0.4444(13) 0.7090(13) 0.0936(8) 0.033(3) Uani 1 1 d . A .
C3 C 0.4750(11) 0.7879(13) 0.0383(7) 0.027(3) Uani 1 1 d . . .
H3 H 0.5535 0.8199 0.0344 0.032 Uiso 1 1 calc R A .
C4 C 0.3809(13) 0.7960(14) -0.0149(8) 0.034(3) Uani 1 1 d . A .
H4 H 0.3801 0.8357 -0.0638 0.041 Uiso 1 1 calc R . .
C5 C 0.2937(12) 0.7242(14) 0.0066(8) 0.035(3) Uani 1 1 d . A .
C6 C 0.5286(17) 0.6698(19) 0.1567(9) 0.060(6) Uani 1 1 d . . .
H6A H 0.4884 0.6307 0.1936 0.090 Uiso 1 1 calc R A .
H6B H 0.5708 0.7435 0.1774 0.090 Uiso 1 1 calc R . .
H6C H 0.5822 0.6092 0.1404 0.090 Uiso 1 1 calc R . .
C7 C 0.1827(15) 0.7093(18) -0.0430(10) 0.054(5) Uani 1 1 d . . .
H7A H 0.1920 0.6466 -0.0804 0.082 Uiso 1 1 calc R A .
H7B H 0.1608 0.7900 -0.0663 0.082 Uiso 1 1 calc R . .
H7C H 0.1231 0.6816 -0.0148 0.082 Uiso 1 1 calc R . .
C8 C 0.2872(16) 0.5781(18) 0.1309(11) 0.019(4) Uani 0.596(12) 1 d PDU A 1
H8 H 0.3466 0.5741 0.1748 0.023 Uiso 0.596(12) 1 calc PR A 1
C9 C 0.273(2) 0.442(2) 0.0951(17) 0.022(6) Uani 0.596(12) 1 d PDU A 1
C10 C 0.168(3) 0.422(2) 0.0366(14) 0.039(7) Uani 0.596(12) 1 d P A 1
H10A H 0.1655 0.4887 0.0000 0.058 Uiso 0.596(12) 1 calc PR A 1
H10B H 0.0984 0.4245 0.0596 0.058 Uiso 0.596(12) 1 calc PR A 1
H10C H 0.1741 0.3402 0.0131 0.058 Uiso 0.596(12) 1 calc PR A 1
C11 C 0.380(2) 0.419(2) 0.0572(14) 0.036(6) Uani 0.596(12) 1 d PU A 1
H11A H 0.3846 0.3300 0.0446 0.054 Uiso 0.596(12) 1 calc PR A 1
H11B H 0.4489 0.4429 0.0901 0.054 Uiso 0.596(12) 1 calc PR A 1
H11C H 0.3748 0.4700 0.0129 0.054 Uiso 0.596(12) 1 calc PR A 1
C12 C 0.280(2) 0.343(3) 0.1558(16) 0.044(7) Uani 0.596(12) 1 d PU A 1
H12A H 0.2175 0.3568 0.1846 0.066 Uiso 0.596(12) 1 calc PR A 1
H12B H 0.3533 0.3508 0.1874 0.066 Uiso 0.596(12) 1 calc PR A 1
H12C H 0.2734 0.2590 0.1343 0.066 Uiso 0.596(12) 1 calc PR A 1
C8A C 0.230(3) 0.584(3) 0.0956(15) 0.019(4) Uani 0.404(12) 1 d PDU A 2
H8A H 0.1564 0.6127 0.0670 0.023 Uiso 0.404(12) 1 calc PR A 2
C9A C 0.252(3) 0.443(3) 0.0731(16) 0.020(10) Uani 0.404(12) 1 d PDU A 2
C10A C 0.286(3) 0.437(4) -0.0005(19) 0.039(9) Uani 0.404(12) 1 d PDU A 2
H10D H 0.2907 0.3493 -0.0155 0.059 Uiso 0.404(12) 1 calc PR A 2
H10E H 0.3606 0.4775 0.0000 0.059 Uiso 0.404(12) 1 calc PR A 2
H10F H 0.2290 0.4812 -0.0349 0.059 Uiso 0.404(12) 1 calc PR A 2
C11A C 0.345(3) 0.382(4) 0.123(2) 0.039(9) Uani 0.404(12) 1 d PDU A 2
H11D H 0.3127 0.3175 0.1518 0.058 Uiso 0.404(12) 1 calc PR A 2
H11E H 0.3842 0.4456 0.1557 0.058 Uiso 0.404(12) 1 calc PR A 2
H11F H 0.3997 0.3434 0.0946 0.058 Uiso 0.404(12) 1 calc PR A 2
C12A C 0.146(4) 0.368(5) 0.066(3) 0.055(12) Uani 0.404(12) 1 d PDU A 2
H12D H 0.0796 0.4243 0.0636 0.082 Uiso 0.404(12) 1 calc PR A 2
H12E H 0.1470 0.3123 0.1083 0.082 Uiso 0.404(12) 1 calc PR A 2
H12F H 0.1395 0.3172 0.0216 0.082 Uiso 0.404(12) 1 calc PR A 2
C13 C 0.175(2) 0.646(3) 0.1530(17) 0.046(3) Uani 0.596(12) 1 d PDU A 1
H13 H 0.1200 0.6477 0.1069 0.055 Uiso 0.596(12) 1 calc PR A 1
C14 C 0.1021(19) 0.589(2) 0.2120(12) 0.026(7) Uani 0.596(12) 1 d PDU A 1
C15 C 0.020(3) 0.488(3) 0.1790(17) 0.046(3) Uani 0.596(12) 1 d PDU A 1
H15A H 0.0598 0.4075 0.1796 0.069 Uiso 0.596(12) 1 calc PR A 1
H15B H -0.0094 0.5109 0.1287 0.069 Uiso 0.596(12) 1 calc PR A 1
H15C H -0.0440 0.4813 0.2073 0.069 Uiso 0.596(12) 1 calc PR A 1
C16 C 0.178(2) 0.540(3) 0.2789(15) 0.046(3) Uani 0.596(12) 1 d PD A 1
H16A H 0.1305 0.4982 0.3111 0.069 Uiso 0.596(12) 1 calc PR A 1
H16B H 0.2183 0.6108 0.3048 0.069 Uiso 0.596(12) 1 calc PR A 1
H16C H 0.2333 0.4805 0.2642 0.069 Uiso 0.596(12) 1 calc PR A 1
C17 C 0.030(2) 0.693(3) 0.2386(16) 0.046(3) Uani 0.596(12) 1 d PDU A 1
H17A H -0.0050 0.6628 0.2802 0.069 Uiso 0.596(12) 1 calc PR A 1
H17B H -0.0298 0.7177 0.1993 0.069 Uiso 0.596(12) 1 calc PR A 1
H17C H 0.0788 0.7656 0.2534 0.069 Uiso 0.596(12) 1 calc PR A 1
C13A C 0.230(4) 0.628(4) 0.1797(18) 0.046(3) Uani 0.404(12) 1 d PDU A 2
H13A H 0.3087 0.6175 0.2074 0.055 Uiso 0.404(12) 1 calc PR A 2
C14A C 0.137(3) 0.572(4) 0.226(2) 0.024(9) Uani 0.404(12) 1 d PDU A 2
C15A C 0.011(4) 0.548(5) 0.178(3) 0.046(3) Uani 0.404(12) 1 d PU A 2
H15D H 0.0172 0.4832 0.1412 0.069 Uiso 0.404(12) 1 calc PR A 2
H15E H -0.0173 0.6259 0.1544 0.069 Uiso 0.404(12) 1 calc PR A 2
H15F H -0.0427 0.5190 0.2106 0.069 Uiso 0.404(12) 1 calc PR A 2
C16A C 0.170(4) 0.452(4) 0.260(2) 0.046(3) Uani 0.404(12) 1 d P A 2
H16D H 0.1018 0.4054 0.2689 0.069 Uiso 0.404(12) 1 calc PR A 2
H16E H 0.2191 0.4664 0.3063 0.069 Uiso 0.404(12) 1 calc PR A 2
H16F H 0.2123 0.4022 0.2279 0.069 Uiso 0.404(12) 1 calc PR A 2
C17A C 0.104(4) 0.668(4) 0.280(2) 0.046(3) Uani 0.404(12) 1 d P A 2
H17D H 0.0718 0.7425 0.2541 0.069 Uiso 0.404(12) 1 calc PR A 2
H17E H 0.1718 0.6912 0.3138 0.069 Uiso 0.404(12) 1 calc PR A 2
H17F H 0.0467 0.6309 0.3074 0.069 Uiso 0.404(12) 1 calc PR A 2
C18 C 0.2012(10) 0.7788(13) 0.1679(7) 0.025(3) Uani 1 1 d . . .
C19 C 0.1255(11) 0.8679(15) 0.1243(8) 0.036(3) Uani 1 1 d U A .
C20 C 0.1584(11) 0.9886(14) 0.1504(8) 0.032(3) Uani 1 1 d . . .
H20 H 0.1169 1.0679 0.1344 0.038 Uiso 1 1 calc R A .
C21 C 0.2473(13) 0.9808(12) 0.2060(8) 0.030(3) Uani 1 1 d . A .
H21 H 0.2795 1.0531 0.2366 0.036 Uiso 1 1 calc R . .
C22 C 0.2772(12) 0.8558(13) 0.2186(7) 0.027(3) Uani 1 1 d . A .
C23 C 0.0217(15) 0.841(2) 0.0715(11) 0.063(5) Uani 1 1 d U . .
H23A H 0.0153 0.7504 0.0630 0.095 Uiso 1 1 calc R A .
H23B H 0.0277 0.8841 0.0255 0.095 Uiso 1 1 calc R . .
H23C H -0.0461 0.8712 0.0912 0.095 Uiso 1 1 calc R . .
C24 C 0.3682(13) 0.8116(18) 0.2785(8) 0.045(4) Uani 1 1 d . . .
H24A H 0.4396 0.8567 0.2753 0.067 Uiso 1 1 calc R A .
H24B H 0.3805 0.7212 0.2733 0.067 Uiso 1 1 calc R . .
H24C H 0.3434 0.8283 0.3258 0.067 Uiso 1 1 calc R . .

loop_
_atom_site_aniso_label
_atom_site_aniso_U_11
_atom_site_aniso_U_22
_atom_site_aniso_U_33
_atom_site_aniso_U_23
_atom_site_aniso_U_13
_atom_site_aniso_U_12
Zr1 0.0174(6) 0.0113(6) 0.0209(6) 0.0001(5) 0.0042(4) -0.0008(5)
Cl1 0.0378(19) 0.0255(17) 0.040(2) 0.0109(15) 0.0032(15) 0.0030(15)
Cl2 0.0319(18) 0.034(2) 0.0377(19) -0.0070(16) 0.0059(14) -0.0144(15)
C1 0.046(8) 0.009(6) 0.050(9) -0.008(6) 0.029(7) -0.008(6)
C2 0.043(8) 0.024(7) 0.034(8) -0.006(6) 0.015(6) 0.014(6)
C3 0.026(7) 0.023(7) 0.033(8) 0.001(6) 0.013(6) 0.001(6)
C4 0.050(9) 0.030(8) 0.024(7) -0.003(6) 0.017(6) 0.016(7)
C5 0.034(8) 0.031(8) 0.042(9) -0.007(7) 0.010(6) 0.013(7)
C6 0.074(13) 0.069(13) 0.039(10) 0.010(9) 0.016(9) 0.053(11)
C7 0.055(11) 0.057(12) 0.053(11) -0.030(9) 0.012(8) -0.026(9)
C8 0.019(6) 0.017(5) 0.021(6) -0.001(5) 0.002(4) -0.003(5)
C9 0.028(9) 0.013(9) 0.026(9) -0.004(7) 0.003(8) 0.002(7)
C10 0.07(2) 0.024(14) 0.027(13) -0.005(11) 0.019(13) 0.000(13)
C11 0.038(9) 0.027(9) 0.046(9) 0.002(8) 0.017(8) 0.004(7)
C12 0.049(10) 0.035(10) 0.048(10) 0.007(8) 0.006(8) 0.004(8)
C8A 0.019(6) 0.017(5) 0.021(6) -0.001(5) 0.002(4) -0.003(5)
C9A 0.024(13) 0.015(13) 0.020(13) -0.001(8) -0.005(9) -0.001(8)
C10A 0.044(12) 0.033(12) 0.042(12) -0.004(9) 0.010(9) -0.003(9)
C11A 0.040(12) 0.037(12) 0.039(12) 0.000(9) 0.002(9) 0.006(9)
C12A 0.055(15) 0.053(15) 0.056(15) -0.006(10) 0.007(9) -0.001(9)
C13 0.048(4) 0.046(5) 0.047(4) -0.001(4) 0.014(3) -0.003(4)
C14 0.022(9) 0.025(10) 0.031(10) 0.001(8) 0.005(8) -0.005(8)
C15 0.048(4) 0.046(5) 0.047(4) -0.001(4) 0.014(3) -0.003(4)
C16 0.048(4) 0.046(5) 0.047(4) -0.001(4) 0.014(3) -0.003(4)
C17 0.048(4) 0.046(5) 0.047(4) -0.001(4) 0.014(3) -0.003(4)
C13A 0.048(4) 0.046(5) 0.047(4) -0.001(4) 0.014(3) -0.003(4)
C14A 0.024(12) 0.021(12) 0.026(12) 0.003(9) 0.002(9) 0.000(9)
C15A 0.048(4) 0.046(5) 0.047(4) -0.001(4) 0.014(3) -0.003(4)
C16A 0.048(4) 0.046(5) 0.047(4) -0.001(4) 0.014(3) -0.003(4)
C17A 0.048(4) 0.046(5) 0.047(4) -0.001(4) 0.014(3) -0.003(4)
C18 0.020(6) 0.031(7) 0.028(7) -0.011(6) 0.018(5) -0.013(6)
C19 0.015(5) 0.050(7) 0.045(7) -0.015(6) 0.014(5) -0.006(5)
C20 0.029(7) 0.033(8) 0.036(8) 0.013(7) 0.017(6) 0.023(6)
C21 0.046(8) 0.015(7) 0.034(8) -0.007(6) 0.022(7) -0.003(6)
C22 0.035(7) 0.023(7) 0.024(7) -0.008(6) 0.007(6) -0.008(6)
C23 0.041(7) 0.088(10) 0.059(8) -0.010(8) 0.004(7) -0.010(7)
C24 0.036(8) 0.070(12) 0.028(8) 0.014(8) 0.003(6) -0.005(8)

loop_
_atom_type_symbol
_atom_type_description
_atom_type_scat_dispersion_real
_atom_type_scat_dispersion_imag
_atom_type_scat_source
C C 0.0033 0.0016 'International Tables Vol C Tables 4.2.6.8 and 6.1.1.4'
H H 0.0000 0.0000 'International Tables Vol C Tables 4.2.6.8 and 6.1.1.4'
Cl Cl 0.1484 0.1585 'International Tables Vol C Tables 4.2.6.8 and 6.1.1.4'
Zr Zr -2.9673 0.5597 'International Tables Vol C Tables 4.2.6.8 and 6.1.1.4'

loop_
_geom_angle_atom_site_label_1
_geom_angle_atom_site_label_2
_geom_angle_atom_site_label_3
_geom_angle
Cl1 Zr1 Cl2 100.53(13)
Cl1 Zr1 C1 124.3(4)
Cl2 Zr1 C1 120.4(4)
Cl1 Zr1 C22 133.3(3)
Cl2 Zr1 C22 87.3(3)
C1 Zr1 C22 87.6(5)
Cl1 Zr1 C18 124.2(3)
Cl2 Zr1 C18 120.7(3)
C1 Zr1 C18 65.9(4)
C22 Zr1 C18 34.1(4)
Cl1 Zr1 C5 91.9(4)
Cl2 Zr1 C5 133.8(3)
C1 Zr1 C5 32.6(5)
C22 Zr1 C5 115.4(5)
C18 Zr1 C5 85.4(5)
Cl1 Zr1 C4 80.1(3)
Cl2 Zr1 C4 106.5(4)
C1 Zr1 C4 54.5(5)
C22 Zr1 C4 141.7(5)
C18 Zr1 C4 116.9(5)
C5 Zr1 C4 32.3(5)
Cl1 Zr1 C2 133.2(3)
Cl2 Zr1 C2 88.0(4)
C1 Zr1 C2 33.1(5)
C22 Zr1 C2 92.6(5)
C18 Zr1 C2 87.1(5)
C5 Zr1 C2 53.3(5)
C4 Zr1 C2 53.5(5)
Cl1 Zr1 C3 103.0(3)
Cl2 Zr1 C3 80.3(3)
C1 Zr1 C3 55.0(4)
C22 Zr1 C3 123.6(5)
C18 Zr1 C3 118.5(4)
C5 Zr1 C3 53.5(5)
C4 Zr1 C3 32.1(5)
C2 Zr1 C3 32.8(4)
Cl1 Zr1 C19 90.2(4)
Cl2 Zr1 C19 134.7(4)
C1 Zr1 C19 86.3(5)
C22 Zr1 C19 55.7(5)
C18 Zr1 C19 34.2(5)
C5 Zr1 C19 89.0(5)
C4 Zr1 C19 118.8(5)
C2 Zr1 C19 115.9(5)
C3 Zr1 C19 140.0(5)
Cl1 Zr1 C20 80.2(3)
Cl2 Zr1 C20 105.9(4)
C1 Zr1 C20 117.6(5)
C22 Zr1 C20 53.7(5)
C18 Zr1 C20 54.9(5)
C5 Zr1 C20 120.1(5)
C4 Zr1 C20 144.6(5)
C2 Zr1 C20 141.6(5)
C3 Zr1 C20 172.6(5)
C19 Zr1 C20 32.6(5)
Cl1 Zr1 C21 103.3(3)
Cl2 Zr1 C21 80.5(3)
C1 Zr1 C21 118.3(4)
C22 Zr1 C21 32.3(4)
C18 Zr1 C21 54.9(4)
C5 Zr1 C21 139.5(5)
C4 Zr1 C21 171.7(5)
C2 Zr1 C21 123.5(5)
C3 Zr1 C21 149.8(5)
C19 Zr1 C21 54.1(5)
C20 Zr1 C21 31.7(5)
C5 C1 C2 105.4(12)
C5 C1 C8 141.1(15)
C2 C1 C8 113.3(15)
C5 C1 C8A 108.7(16)
C2 C1 C8A 145.6(17)
C8 C1 C8A 32.4(12)
C5 C1 Zr1 73.9(8)
C2 C1 Zr1 74.0(7)
C8 C1 Zr1 120.4(10)
C8A C1 Zr1 120.3(12)
C3 C2 C1 108.9(13)
C3 C2 C6 121.9(15)
C1 C2 C6 129.1(15)
C3 C2 Zr1 73.8(8)
C1 C2 Zr1 73.0(8)
C6 C2 Zr1 123.0(10)
C4 C3 C2 107.2(13)
C4 C3 Zr1 73.7(8)
C2 C3 Zr1 73.4(7)
C3 C4 C5 108.4(13)
C3 C4 Zr1 74.2(8)
C5 C4 Zr1 73.6(8)
C4 C5 C1 110.1(13)
C4 C5 C7 120.1(15)
C1 C5 C7 129.7(15)
C4 C5 Zr1 74.2(8)
C1 C5 Zr1 73.5(8)
C7 C5 Zr1 121.0(10)
C1 C8 C9 108.6(16)
C1 C8 C13 103.4(15)
C9 C8 C13 118.4(19)
C12 C9 C11 105(2)
C12 C9 C10 112(2)
C11 C9 C10 107(2)
C12 C9 C8 109(2)
C11 C9 C8 106.8(19)
C10 C9 C8 116(2)
C1 C8A C9A 109(2)
C1 C8A C13A 99(2)
C9A C8A C13A 123(3)
C12A C9A C10A 103(3)
C12A C9A C11A 112(3)
C10A C9A C11A 107(3)
C12A C9A C8A 111(3)
C10A C9A C8A 111(2)
C11A C9A C8A 112(3)
C18 C13 C14 111.1(19)
C18 C13 C8 108.7(19)
C14 C13 C8 123(2)
C16 C14 C15 111(2)
C16 C14 C17 106(2)
C15 C14 C17 107(2)
C16 C14 C13 112(2)
C15 C14 C13 112(2)
C17 C14 C13 108.6(19)
C14A C13A C8A 119(3)
C14A C13A C18 107(3)
C8A C13A C18 100(2)
C16A C14A C17A 112(3)
C16A C14A C13A 113(3)
C17A C14A C13A 111(3)
C16A C14A C15A 105(3)
C17A C14A C15A 100(3)
C13A C14A C15A 115(3)
C22 C18 C13 139.4(18)
C22 C18 C19 105.4(12)
C13 C18 C19 114.9(16)
C22 C18 C13A 111.2(17)
C13 C18 C13A 28.7(17)
C19 C18 C13A 143.4(18)
C22 C18 Zr1 72.8(7)
C13 C18 Zr1 121.9(12)
C19 C18 Zr1 73.5(7)
C13A C18 Zr1 117.1(14)
C20 C19 C18 106.4(12)
C20 C19 C23 124.4(16)
C18 C19 C23 128.5(15)
C20 C19 Zr1 73.9(7)
C18 C19 Zr1 72.3(7)
C23 C19 Zr1 126.4(11)
C21 C20 C19 110.5(13)
C21 C20 Zr1 74.3(7)
C19 C20 Zr1 73.4(7)
C20 C21 C22 109.6(13)
C20 C21 Zr1 74.0(8)
C22 C21 Zr1 72.8(8)
C21 C22 C18 108.1(13)
C21 C22 C24 124.1(13)
C18 C22 C24 127.7(14)
C21 C22 Zr1 75.0(8)
C18 C22 Zr1 73.1(7)
C24 C22 Zr1 121.1(9)

loop_
_geom_bond_atom_site_label_1
_geom_bond_atom_site_label_2
_geom_bond_distance
Zr1 Cl1 2.445(4)
Zr1 Cl2 2.458(3)
Zr1 C1 2.485(13)
Zr1 C22 2.486(13)
Zr1 C18 2.489(12)
Zr1 C5 2.490(15)
Zr1 C4 2.498(13)
Zr1 C2 2.498(13)
Zr1 C3 2.504(13)
Zr1 C19 2.504(12)
Zr1 C20 2.511(12)
Zr1 C21 2.514(13)
C1 C5 1.39(2)
C1 C2 1.42(2)
C1 C8 1.57(2)
C1 C8A 1.58(3)
C2 C3 1.41(2)
C2 C6 1.49(2)
C3 C4 1.38(2)
C4 C5 1.39(2)
C5 C7 1.50(2)
C8 C9 1.59(2)
C8 C13 1.62(3)
C9 C12 1.54(4)
C9 C11 1.55(3)
C9 C10 1.55(4)
C8A C9A 1.59(3)
C8A C13A 1.63(3)
C9A C12A 1.48(3)
C9A C10A 1.48(3)
C9A C11A 1.49(3)
C13 C18 1.46(3)
C13 C14 1.60(3)
C14 C16 1.52(2)
C14 C15 1.52(2)
C14 C17 1.52(2)
C13A C14A 1.60(3)
C13A C18 1.65(5)
C14A C16A 1.46(6)
C14A C17A 1.53(6)
C14A C15A 1.64(6)
C18 C22 1.460(18)
C18 C19 1.47(2)
C19 C20 1.41(2)
C19 C23 1.49(2)
C20 C21 1.37(2)
C21 C22 1.389(19)
C22 C24 1.51(2)
